data_7004204
loop_
_publ_author_name
'Bowmaker, Graham A.'
'Chaichit, Narongsak'
'Pakawatchai, Chaveng'
'Skelton, Brian W.'
'White, Allan H.'

_publ_section_title
;
 Solvent-assisted mechanochemical synthesis of metal complexes
;
_journal_issue 22
_journal_name_full 'Dalton Transactions'
_journal_page_first 2926
_journal_page_last 2928
_journal_paper_doi 10.1039/b804229m
_journal_year 2008
_chemical_absolute_configuration ad
_chemical_formula_moiety 'C9 H18 Ag Cl N6 S3'
_chemical_formula_sum 'C9 H18 Ag Cl N6 S3'
_chemical_formula_weight 449.79
_chemical_name_systematic
;
?
;
_space_group_IT_number 161
_symmetry_cell_setting trigonal
_symmetry_space_group_name_Hall 'R 3 -2"c'
_symmetry_space_group_name_H-M 'R 3 c :H'
_atom_sites_solution_hydrogens geom
_atom_sites_solution_primary direct
_atom_sites_solution_secondary difmap
_audit_creation_date 2007-12-28T18:52:51-00:00
_audit_creation_method 'WinGX routine CIF_UPDATE'
_cell_angle_alpha 90
_cell_angle_beta 90
_cell_angle_gamma 120
_cell_formula_units_Z 6
_cell_length_a 14.73800(10)
_cell_length_b 14.73800(10)
_cell_length_c 12.29650(10)
_cell_measurement_reflns_used 40774
_cell_measurement_temperature 100(2)
_cell_measurement_theta_max 43.4143
_cell_measurement_theta_min 3.5863
_cell_volume 2313.07(3)
_computing_cell_refinement
;
CrysAlis RED, Oxford Diffraction Ltd.,
Version 1.171.32.5 (release 08-05-2007 CrysAlis171 .NET)
(compiled May 8 2007,13:10:02)
;
_computing_data_collection
;
CrysAlis CCD, Oxford Diffraction Ltd.,
Version 1.171.32.5 (release 08-05-2007 CrysAlis171 .NET)
(compiled May 8 2007,13:10:02)
;
_computing_data_reduction
;
CrysAlis RED, Oxford Diffraction Ltd.,
Version 1.171.32.5 (release 08-05-2007 CrysAlis171 .NET)
(compiled May 8 2007,13:10:02)
;
_computing_structure_refinement 'SHELXL-97 (Sheldrick, 1997)'
_diffrn_ambient_temperature 100(2)
_diffrn_detector_area_resol_mean 10.4738
_diffrn_measured_fraction_theta_full 0.998
_diffrn_measured_fraction_theta_max 0.998
_diffrn_measurement_device_type
;
Oxford Diffraction Gemini diffractometer
;
_diffrn_measurement_method '\p and \w scans'
_diffrn_orient_matrix_UB_11 -0.015512104
_diffrn_orient_matrix_UB_12 -0.0409384497
_diffrn_orient_matrix_UB_13 -0.0384939749
_diffrn_orient_matrix_UB_21 0.0391317434
_diffrn_orient_matrix_UB_22 -0.0102934319
_diffrn_orient_matrix_UB_23 0.0199144611
_diffrn_orient_matrix_UB_31 -0.0362594086
_diffrn_orient_matrix_UB_32 -0.0361277508
_diffrn_orient_matrix_UB_33 0.0380050088
_diffrn_radiation_monochromator graphite
_diffrn_radiation_type MoK\a
_diffrn_radiation_wavelength 0.71073
_diffrn_reflns_av_R_equivalents 0.0229
_diffrn_reflns_av_unetI/netI 0.0076
_diffrn_reflns_limit_h_max 28
_diffrn_reflns_limit_h_min -28
_diffrn_reflns_limit_k_max 28
_diffrn_reflns_limit_k_min -28
_diffrn_reflns_limit_l_max 23
_diffrn_reflns_limit_l_min -23
_diffrn_reflns_number 49899
_diffrn_reflns_theta_full 43.53
_diffrn_reflns_theta_max 43.53
_diffrn_reflns_theta_min 3.68
_exptl_absorpt_coefficient_mu 1.885
_exptl_absorpt_correction_T_max 1
_exptl_absorpt_correction_T_min 0.81196
_exptl_absorpt_correction_type multi-scan
_exptl_absorpt_process_details
;
CrysAlis RED, Oxford Diffraction Ltd.,
Version 1.171.32.5 (release 08-05-2007 CrysAlis171 .NET)
(compiled May 8 2007,13:10:02)
Empirical absorption correction using spherical harmonics,
implemented in SCALE3 ABSPACK scaling algorithm.
;
_exptl_crystal_colour colourless
_exptl_crystal_density_diffrn 1.937
_exptl_crystal_density_method 'not measured'
_exptl_crystal_description fragment
_exptl_crystal_F_000 1356
_exptl_crystal_size_max 0.33
_exptl_crystal_size_mid 0.24
_exptl_crystal_size_min 0.2
_refine_diff_density_max 0.296
_refine_diff_density_min -1.219
_refine_diff_density_rms 0.102
_refine_ls_abs_structure_details 'Flack H D (1983), Acta Cryst. A39, 876-881'
_refine_ls_abs_structure_Flack -0.016(11)
_refine_ls_extinction_method none
_refine_ls_goodness_of_fit_ref 1.109
_refine_ls_hydrogen_treatment constr
_refine_ls_matrix_type full
_refine_ls_number_parameters 61
_refine_ls_number_reflns 3907
_refine_ls_number_restraints 1
_refine_ls_restrained_S_all 1.109
_refine_ls_R_factor_all 0.0157
_refine_ls_R_factor_gt 0.0152
_refine_ls_shift/su_max 0.001
_refine_ls_shift/su_mean 0
_refine_ls_structure_factor_coef Fsqd
_refine_ls_weighting_details 'calc w=1/[\s^2^(Fo^2^)+(0.0210P)^2^+0.9510P] where P=(Fo^2^+2Fc^2^)/3'
_refine_ls_weighting_scheme calc
_refine_ls_wR_factor_gt 0.0367
_refine_ls_wR_factor_ref 0.037
_reflns_number_gt 3807
_reflns_number_total 3907
_reflns_threshold_expression I>2sigma(I)
_cod_data_source_file b804229m.txt
_cod_data_source_block gb0777
_cod_original_sg_symbol_Hall r_3_-2"c
_cod_original_sg_symbol_H-M R_3_c:h
_cod_database_code 7004204

loop_
_symmetry_equiv_pos_as_xyz
'x, y, z'
'-y, x-y, z'
'-x+y, -x, z'
'-y, -x, z+1/2'
'-x+y, y, z+1/2'
'x, x-y, z+1/2'
'x+2/3, y+1/3, z+1/3'
'-y+2/3, x-y+1/3, z+1/3'
'-x+y+2/3, -x+1/3, z+1/3'
'-y+2/3, -x+1/3, z+5/6'
'-x+y+2/3, y+1/3, z+5/6'
'x+2/3, x-y+1/3, z+5/6'
'x+1/3, y+2/3, z+2/3'
'-y+1/3, x-y+2/3, z+2/3'
'-x+y+1/3, -x+2/3, z+2/3'
'-y+1/3, -x+2/3, z+7/6'
'-x+y+1/3, y+2/3, z+7/6'
'x+1/3, x-y+2/3, z+7/6'

loop_
_atom_site_label
_atom_site_type_symbol
_atom_site_fract_x
_atom_site_fract_y
_atom_site_fract_z
_atom_site_U_iso_or_equiv
_atom_site_adp_type
_atom_site_occupancy
_atom_site_symmetry_multiplicity
_atom_site_calc_flag
_atom_site_refinement_flags
_atom_site_disorder_assembly
_atom_site_disorder_group
Ag1 Ag 0.6667 0.3333 0.908610(8) 0.01399(2) Uani 1 3 d S . .
Cl1 Cl 0.6667 0.3333 0.678507(18) 0.00981(4) Uani 1 3 d S . .
S1 S 0.479485(12) 0.292968(13) 0.941459(17) 0.01359(2) Uani 1 1 d . . .
C1 C 0.40339(5) 0.19151(5) 0.85694(5) 0.01085(8) Uani 1 1 d . . .
N2 N 0.43384(4) 0.16824(4) 0.76340(5) 0.01249(7) Uani 1 1 d . . .
H2 H 0.4993 0.197 0.7413 0.015 Uiso 1 1 calc R . .
C3 C 0.34337(5) 0.08836(5) 0.70288(5) 0.01346(8) Uani 1 1 d . . .
H3A H 0.3586 0.0362 0.6697 0.016 Uiso 1 1 calc R . .
H3B H 0.3213 0.1202 0.6453 0.016 Uiso 1 1 calc R . .
C4 C 0.26043(5) 0.03911(5) 0.79238(6) 0.01483(9) Uani 1 1 d . . .
H4A H 0.1905 0.0229 0.7659 0.018 Uiso 1 1 calc R . .
H4B H 0.2563 -0.0255 0.8215 0.018 Uiso 1 1 calc R . .
N5 N 0.30134(4) 0.12318(5) 0.87383(5) 0.01440(8) Uani 1 1 d . . .
H5 H 0.2639 0.1282 0.9268 0.017 Uiso 1 1 calc R . .

loop_
_atom_site_aniso_label
_atom_site_aniso_U_11
_atom_site_aniso_U_22
_atom_site_aniso_U_33
_atom_site_aniso_U_23
_atom_site_aniso_U_13
_atom_site_aniso_U_12
Ag1 0.01160(2) 0.01160(2) 0.01877(3) 0 0 0.005800(10)
Cl1 0.00957(5) 0.00957(5) 0.01028(9) 0 0 0.00479(2)
S1 0.01139(5) 0.01583(6) 0.01411(5) -0.00378(4) -0.00061(4) 0.00723(5)
C1 0.00967(18) 0.01180(19) 0.01165(18) 0.00068(15) 0.00110(15) 0.00579(15)
N2 0.00996(16) 0.01202(17) 0.01293(17) -0.00109(14) 0.00227(13) 0.00358(14)
C3 0.0122(2) 0.0125(2) 0.0140(2) -0.00104(16) 0.00025(16) 0.00482(17)
C4 0.01069(19) 0.0127(2) 0.0180(2) -0.00069(17) 0.00189(17) 0.00355(16)
N5 0.01045(17) 0.0148(2) 0.01592(19) -0.00070(16) 0.00375(15) 0.00477(16)

loop_
_atom_type_symbol
_atom_type_description
_atom_type_scat_dispersion_real
_atom_type_scat_dispersion_imag
_atom_type_scat_source
C C 0.0033 0.0016 'International Tables Vol C Tables 4.2.6.8 and 6.1.1.4'
H H 0 0 'International Tables Vol C Tables 4.2.6.8 and 6.1.1.4'
N N 0.0061 0.0033 'International Tables Vol C Tables 4.2.6.8 and 6.1.1.4'
S S 0.1246 0.1234 'International Tables Vol C Tables 4.2.6.8 and 6.1.1.4'
Cl Cl 0.1484 0.1585 'International Tables Vol C Tables 4.2.6.8 and 6.1.1.4'
Ag Ag -0.8971 1.1015 'International Tables Vol C Tables 4.2.6.8 and 6.1.1.4'

loop_
_geom_angle_atom_site_label_1
_geom_angle_atom_site_label_2
_geom_angle_atom_site_label_3
_geom_angle
_geom_angle_site_symmetry_1
_geom_angle_site_symmetry_3
_geom_angle_publ_flag
S1 Ag1 S1 117.534(3) 2_655 3_665 ?
S1 Ag1 S1 117.534(3) 2_655 . ?
S1 Ag1 S1 117.534(3) 3_665 . ?
S1 Ag1 Cl1 99.126(5) 2_655 . ?
S1 Ag1 Cl1 99.126(5) 3_665 . ?
S1 Ag1 Cl1 99.126(5) . . ?
C1 S1 Ag1 105.63(2) . . ?
N2 C1 N5 109.48(6) . . ?
N2 C1 S1 126.23(5) . . ?
N5 C1 S1 124.27(5) . . ?
C1 N2 C3 110.78(5) . . ?
C1 N2 H2 124.6 . . ?
C3 N2 H2 124.6 . . ?
N2 C3 C4 101.87(5) . . ?
N2 C3 H3A 111.4 . . ?
C4 C3 H3A 111.4 . . ?
N2 C3 H3B 111.4 . . ?
C4 C3 H3B 111.4 . . ?
H3A C3 H3B 109.3 . . ?
N5 C4 C3 101.34(5) . . ?
N5 C4 H4A 111.5 . . ?
C3 C4 H4A 111.5 . . ?
N5 C4 H4B 111.5 . . ?
C3 C4 H4B 111.5 . . ?
H4A C4 H4B 109.3 . . ?
C1 N5 C4 111.14(5) . . ?
C1 N5 H5 124.4 . . ?
C4 N5 H5 124.4 . . ?

loop_
_geom_bond_atom_site_label_1
_geom_bond_atom_site_label_2
_geom_bond_distance
_geom_bond_site_symmetry_2
_geom_bond_publ_flag
Ag1 S1 2.54682(16) 2_655 ?
Ag1 S1 2.54682(16) 3_665 ?
Ag1 S1 2.54682(16) . ?
Ag1 Cl1 2.8295(2) . ?
S1 C1 1.7020(7) . ?
C1 N2 1.3401(8) . ?
C1 N5 1.3434(8) . ?
N2 C3 1.4656(8) . ?
N2 H2 0.88 . ?
C3 C4 1.5314(9) . ?
C3 H3A 0.99 . ?
C3 H3B 0.99 . ?
C4 N5 1.4679(9) . ?
C4 H4A 0.99 . ?
C4 H4B 0.99 . ?
N5 H5 0.88 . ?
